data_4126705
loop_
_publ_author_name
'Manz, Dennis-Helmut'
'Duan, Peng-Cheng'
'Dechert, Sebastian'
'Demeshko, Serhiy'
'Oswald, Rainer'
'John, Michael'
'Mata, Ricardo A.'
'Meyer, Franc'

_publ_section_title
;
 Pairwise H2/D2 Exchange and H2 Substitution at a Bimetallic Dinickel(II)
 Complex Featuring Two Terminal Hydrides.
;
_journal_name_full 'Journal of the American Chemical Society'
_journal_paper_doi 10.1021/jacs.7b08629
_journal_year 2017
_chemical_formula_moiety 'C39 H55 N6 Ni2 -, C28 H40.58 K O8 +, C4 H10 O'
_chemical_formula_sum 'C71 H105.58 K N6 Ni2 O9'
_chemical_formula_weight 1343.70
_space_group_crystal_system monoclinic
_space_group_IT_number 15
_space_group_name_Hall '-C 2yc'
_space_group_name_H-M_alt 'C 1 2/c 1'
_symmetry_space_group_name_Hall '-C 2yc'
_symmetry_space_group_name_H-M 'C 1 2/c 1'
_atom_sites_solution_hydrogens mixed
_audit_creation_method SHELXL-2016/6
_cell_angle_alpha 90
_cell_angle_beta 94.7290(10)
_cell_angle_gamma 90
_cell_formula_units_Z 8
_cell_length_a 26.6234(4)
_cell_length_b 23.4343(3)
_cell_length_c 23.2487(3)
_cell_measurement_reflns_used 82295
_cell_measurement_temperature 133(2)
_cell_measurement_theta_max 25.688
_cell_measurement_theta_min 1.159
_cell_volume 14455.5(3)
_computing_cell_refinement 'X-AREA (Stoe & Cie, 2015)'
_computing_data_collection 'X-AREA (Stoe & Cie, 2015)'
_computing_data_reduction 'X-AREA (Stoe & Cie, 2015)'
_computing_molecular_graphics 'DIAMOND (Brandenburg, 2012)'
_computing_publication_material 'SHELXL-2016 (Sheldrick, 2016)'
_computing_structure_refinement 'SHELXL-2016/6 (Sheldrick, 2016)'
_computing_structure_solution 'SHELXT-2014 (Sheldrick, 2014)'
_diffrn_ambient_temperature 133(2)
_diffrn_measured_fraction_theta_full 1.000
_diffrn_measured_fraction_theta_max 0.992
_diffrn_measurement_device_type 'Stoe IPDS II'
_diffrn_measurement_method \w
_diffrn_radiation_type MoK\a
_diffrn_radiation_wavelength 0.71073
_diffrn_reflns_av_R_equivalents 0.0331
_diffrn_reflns_av_unetI/netI 0.0179
_diffrn_reflns_Laue_measured_fraction_full 1.000
_diffrn_reflns_Laue_measured_fraction_max 0.992
_diffrn_reflns_limit_h_max 32
_diffrn_reflns_limit_h_min -32
_diffrn_reflns_limit_k_max 28
_diffrn_reflns_limit_k_min -28
_diffrn_reflns_limit_l_max 28
_diffrn_reflns_limit_l_min -28
_diffrn_reflns_number 82295
_diffrn_reflns_point_group_measured_fraction_full 1.000
_diffrn_reflns_point_group_measured_fraction_max 0.992
_diffrn_reflns_theta_full 25.242
_diffrn_reflns_theta_max 25.688
_diffrn_reflns_theta_min 1.159
_diffrn_source 'fine-focus sealed tube'
_exptl_absorpt_coefficient_mu 0.635
_exptl_absorpt_correction_T_max 0.9837
_exptl_absorpt_correction_T_min 0.8795
_exptl_absorpt_correction_type numerical
_exptl_absorpt_process_details 'X-RED (Stoe & Cie, 2015)'
_exptl_crystal_colour 'red brown'
_exptl_crystal_density_diffrn 1.235
_exptl_crystal_description block
_exptl_crystal_F_000 5765
_exptl_crystal_size_max 0.490
_exptl_crystal_size_mid 0.360
_exptl_crystal_size_min 0.210
_refine_diff_density_max 0.638
_refine_diff_density_min -0.399
_refine_diff_density_rms 0.052
_refine_ls_extinction_method none
_refine_ls_goodness_of_fit_ref 1.088
_refine_ls_hydrogen_treatment mixed
_refine_ls_matrix_type full
_refine_ls_number_parameters 938
_refine_ls_number_reflns 13658
_refine_ls_number_restraints 283
_refine_ls_restrained_S_all 1.098
_refine_ls_R_factor_all 0.0521
_refine_ls_R_factor_gt 0.0402
_refine_ls_shift/su_max 0.002
_refine_ls_shift/su_mean 0.000
_refine_ls_structure_factor_coef Fsqd
_refine_ls_weighting_details 'w=1/[\s^2^(Fo^2^)+(0.0427P)^2^+22.4791P] where P=(Fo^2^+2Fc^2^)/3'
_refine_ls_weighting_scheme calc
_refine_ls_wR_factor_gt 0.0950
_refine_ls_wR_factor_ref 0.1020
_reflns_Friedel_coverage 0.000
_reflns_number_gt 11503
_reflns_number_total 13658
_reflns_threshold_expression 'I > 2\s(I)'
_cod_data_source_file ja7b08629_si_002.cif
_cod_data_source_block 2KDB18C6-pd184
_cod_database_code 4126705
_shelx_shelxl_version_number 2016/6
_shelx_space_group_comment
;
The symmetry employed for this shelxl refinement is uniquely defined
by the following loop, which should always be used as a source of
symmetry information in preference to the above space-group names.
They are only intended as comments.
;
_shelx_estimated_absorpt_t_min 0.746
_shelx_estimated_absorpt_t_max 0.878

loop_
_space_group_symop_operation_xyz
'x, y, z'
'-x, y, -z+1/2'
'x+1/2, y+1/2, z'
'-x+1/2, y+1/2, -z+1/2'
'-x, -y, -z'
'x, -y, z-1/2'
'-x+1/2, -y+1/2, -z'
'x+1/2, -y+1/2, z-1/2'

loop_
_atom_site_label
_atom_site_type_symbol
_atom_site_fract_x
_atom_site_fract_y
_atom_site_fract_z
_atom_site_U_iso_or_equiv
_atom_site_adp_type
_atom_site_occupancy
_atom_site_site_symmetry_order
_atom_site_calc_flag
_atom_site_refinement_flags_posn
_atom_site_refinement_flags_adp
_atom_site_refinement_flags_occupancy
_atom_site_disorder_assembly
_atom_site_disorder_group
Ni1 Ni 0.02055(2) 0.68453(2) 0.66660(2) 0.02382(7) Uani 1 1 d . . . . .
H1 H 0.0000(13) 0.6423(14) 0.7047(14) 0.080 Uiso 1 1 d . U . . .
N1 N 0.00896(6) 0.73952(7) 0.72321(7) 0.0245(3) Uani 1 1 d . . . . .
N2 N 0.04653(7) 0.74821(7) 0.62636(7) 0.0264(4) Uani 1 1 d . . . . .
N3 N 0.03449(7) 0.62841(7) 0.61282(7) 0.0266(4) Uani 1 1 d . . . . .
C1 C 0.000000 0.83087(12) 0.750000 0.0299(6) Uani 1 2 d S T P . .
H1A H -0.000001 0.871408 0.749999 0.036 Uiso 1 2 calc R U P . .
C2 C 0.01489(8) 0.79443(8) 0.70757(9) 0.0264(4) Uani 1 1 d . . . . .
C3 C 0.03733(9) 0.80414(9) 0.65154(9) 0.0315(5) Uani 1 1 d . . . . .
H3A H 0.013882 0.826565 0.625118 0.038 Uiso 1 1 calc R U . . .
H3B H 0.069343 0.825560 0.658067 0.038 Uiso 1 1 calc R U . . .
C4 C 0.07390(8) 0.74464(9) 0.58170(9) 0.0276(4) Uani 1 1 d . . . . .
C5 C 0.08279(8) 0.69166(9) 0.55583(9) 0.0292(5) Uani 1 1 d . . . . .
H5 H 0.105052 0.692170 0.525924 0.035 Uiso 1 1 calc R U . . .
C6 C 0.06283(8) 0.63819(9) 0.56877(9) 0.0282(4) Uani 1 1 d . . . . .
C7 C 0.09633(9) 0.79746(10) 0.55682(10) 0.0347(5) Uani 1 1 d . . . . .
H7A H 0.117623 0.786468 0.526220 0.052 Uiso 1 1 calc R U . . .
H7B H 0.116739 0.817729 0.587328 0.052 Uiso 1 1 calc R U . . .
H7C H 0.069180 0.822458 0.540771 0.052 Uiso 1 1 calc R U . . .
C8 C 0.07378(10) 0.58950(10) 0.52879(10) 0.0377(5) Uani 1 1 d . . . . .
H8A H 0.097382 0.602413 0.501324 0.056 Uiso 1 1 calc R U . . .
H8B H 0.042331 0.576969 0.507671 0.056 Uiso 1 1 calc R U . . .
H8C H 0.088701 0.557622 0.551512 0.056 Uiso 1 1 calc R U . . .
C9 C 0.01526(8) 0.57118(8) 0.61960(9) 0.0279(4) Uani 1 1 d . . . . .
C10 C -0.03016(8) 0.55463(9) 0.58963(9) 0.0292(5) Uani 1 1 d . . . . .
C11 C -0.04862(9) 0.49974(9) 0.59844(10) 0.0357(5) Uani 1 1 d . . . . .
H11 H -0.079600 0.488141 0.578687 0.043 Uiso 1 1 calc R U . . .
C12 C -0.02236(10) 0.46216(10) 0.63555(11) 0.0420(6) Uani 1 1 d . . . . .
H12 H -0.035087 0.424815 0.640817 0.050 Uiso 1 1 calc R U . . .
C13 C 0.02221(10) 0.47881(10) 0.66485(11) 0.0420(6) Uani 1 1 d . . . . .
H13 H 0.039866 0.452853 0.690574 0.050 Uiso 1 1 calc R U . . .
C14 C 0.04190(9) 0.53324(10) 0.65738(10) 0.0360(5) Uani 1 1 d . . . . .
C15 C -0.06037(9) 0.59557(9) 0.54969(10) 0.0335(5) Uani 1 1 d . . . . .
H15 H -0.038042 0.628640 0.542333 0.040 Uiso 1 1 calc R U . . .
C16 C -0.10478(13) 0.61837(14) 0.57897(14) 0.0670(9) Uani 1 1 d . . . . .
H16A H -0.122327 0.647225 0.554289 0.101 Uiso 1 1 calc R U . . .
H16B H -0.092863 0.635656 0.615991 0.101 Uiso 1 1 calc R U . . .
H16C H -0.127980 0.587042 0.585640 0.101 Uiso 1 1 calc R U . . .
C17 C -0.07789(11) 0.56940(12) 0.49133(12) 0.0505(7) Uani 1 1 d . . . . .
H17A H -0.094659 0.598659 0.466500 0.076 Uiso 1 1 calc R U . . .
H17B H -0.101547 0.538242 0.496959 0.076 Uiso 1 1 calc R U . . .
H17C H -0.048706 0.554482 0.473073 0.076 Uiso 1 1 calc R U . . .
C18 C 0.09139(11) 0.55015(12) 0.69001(12) 0.0497(7) Uani 1 1 d . . . . .
H18 H 0.100393 0.589300 0.677170 0.060 Uiso 1 1 calc R U . . .
C19 C 0.08786(15) 0.55171(19) 0.75349(14) 0.0812(11) Uani 1 1 d . . . . .
H19A H 0.120711 0.562068 0.772783 0.122 Uiso 1 1 calc R U . . .
H19B H 0.077873 0.514030 0.766845 0.122 Uiso 1 1 calc R U . . .
H19C H 0.062668 0.580059 0.762677 0.122 Uiso 1 1 calc R U . . .
C20 C 0.13414(14) 0.5093(2) 0.6765(2) 0.1100(17) Uani 1 1 d . . . . .
H20A H 0.166511 0.524820 0.692457 0.165 Uiso 1 1 calc R U . . .
H20B H 0.134518 0.505144 0.634557 0.165 Uiso 1 1 calc R U . . .
H20C H 0.128613 0.471915 0.693757 0.165 Uiso 1 1 calc R U . . .
Ni2 Ni 0.50343(2) 0.67090(2) 0.83763(2) 0.03011(8) Uani 1 1 d . . . . .
H2 H 0.5132(13) 0.6287(14) 0.7947(14) 0.080 Uiso 1 1 d . U . . .
N11 N 0.49924(7) 0.72646(7) 0.77916(8) 0.0329(4) Uani 1 1 d . . . . .
N12 N 0.49199(7) 0.73426(8) 0.88695(9) 0.0381(5) Uani 1 1 d . . . . .
N13 N 0.50443(7) 0.61472(8) 0.89437(8) 0.0321(4) Uani 1 1 d . . . . .
C21 C 0.500000 0.81742(14) 0.750000 0.0476(9) Uani 1 2 d S T P . .
H21 H 0.500001 0.857961 0.750000 0.057 Uiso 1 2 calc R U P . .
C22 C 0.49808(9) 0.78142(10) 0.79690(12) 0.0408(6) Uani 1 1 d . . . . .
C23 C 0.49389(11) 0.79059(10) 0.85974(12) 0.0470(6) Uani 1 1 d . . . . .
H23A H 0.523342 0.812338 0.876769 0.056 Uiso 1 1 calc R U . . .
H23B H 0.462956 0.812449 0.865837 0.056 Uiso 1 1 calc R U . . .
C24 C 0.48087(9) 0.73017(11) 0.94103(11) 0.0417(6) Uani 1 1 d . . . . .
C25 C 0.47887(9) 0.67751(11) 0.96896(11) 0.0428(6) Uani 1 1 d . . . . .
H25 H 0.467907 0.678317 1.006811 0.051 Uiso 1 1 calc R U . . .
C26 C 0.49107(9) 0.62372(11) 0.94792(10) 0.0366(5) Uani 1 1 d . . . . .
C27 C 0.46875(11) 0.78276(12) 0.97484(13) 0.0548(8) Uani 1 1 d . . . . .
H27A H 0.463324 0.771922 1.014566 0.082 Uiso 1 1 calc R U . . .
H27B H 0.438175 0.800748 0.956783 0.082 Uiso 1 1 calc R U . . .
H27C H 0.496908 0.809726 0.975108 0.082 Uiso 1 1 calc R U . . .
C28 C 0.48863(11) 0.57391(11) 0.98888(11) 0.0464(6) Uani 1 1 d . . . . .
H28A H 0.482315 0.588014 1.027303 0.070 Uiso 1 1 calc R U . . .
H28B H 0.520711 0.553195 0.991099 0.070 Uiso 1 1 calc R U . . .
H28C H 0.461292 0.548211 0.974791 0.070 Uiso 1 1 calc R U . . .
C29 C 0.51925(8) 0.55761(9) 0.87999(9) 0.0294(5) Uani 1 1 d . . . . .
C30 C 0.48278(9) 0.51842(10) 0.85783(9) 0.0324(5) Uani 1 1 d . . . . .
C31 C 0.49817(9) 0.46381(10) 0.84326(10) 0.0365(5) Uani 1 1 d . . . . .
H31 H 0.473847 0.437151 0.827652 0.044 Uiso 1 1 calc R U . . .
C32 C 0.54811(10) 0.44787(10) 0.85113(10) 0.0380(5) Uani 1 1 d . . . . .
H32 H 0.557911 0.410268 0.841653 0.046 Uiso 1 1 calc R U . . .
C33 C 0.58380(9) 0.48661(10) 0.87277(10) 0.0366(5) Uani 1 1 d . . . . .
H33 H 0.618158 0.475371 0.878112 0.044 Uiso 1 1 calc R U . . .
C34 C 0.57024(9) 0.54208(9) 0.88696(9) 0.0319(5) Uani 1 1 d . . . . .
C35 C 0.42780(9) 0.53471(11) 0.84683(11) 0.0416(6) Uani 1 1 d . . . . .
H35 H 0.422682 0.571616 0.867133 0.050 Uiso 1 1 calc R U . . .
C36 C 0.41468(10) 0.54428(13) 0.78281(12) 0.0512(7) Uani 1 1 d . . . . .
H36A H 0.379598 0.557010 0.776413 0.077 Uiso 1 1 calc R U . . .
H36B H 0.418953 0.508522 0.761902 0.077 Uiso 1 1 calc R U . . .
H36C H 0.436998 0.573484 0.768749 0.077 Uiso 1 1 calc R U . . .
C37 C 0.39272(12) 0.49023(17) 0.87072(15) 0.0738(10) Uani 1 1 d . . . . .
H37A H 0.358010 0.504506 0.866923 0.111 Uiso 1 1 calc R U . . .
H37B H 0.403110 0.483190 0.911522 0.111 Uiso 1 1 calc R U . . .
H37C H 0.394640 0.454583 0.848970 0.111 Uiso 1 1 calc R U . . .
C38 C 0.61079(9) 0.58431(10) 0.90865(11) 0.0399(6) Uani 1 1 d . . . . .
H38 H 0.594819 0.622926 0.908724 0.048 Uiso 1 1 calc R U . . .
C39 C 0.65331(11) 0.58717(13) 0.86897(13) 0.0557(7) Uani 1 1 d . . . . .
H39A H 0.677700 0.616308 0.883095 0.084 Uiso 1 1 calc R U . . .
H39B H 0.639535 0.597057 0.829846 0.084 Uiso 1 1 calc R U . . .
H39C H 0.670126 0.550000 0.868366 0.084 Uiso 1 1 calc R U . . .
C40 C 0.63170(12) 0.57156(15) 0.97013(13) 0.0614(8) Uani 1 1 d . . . . .
H40A H 0.656230 0.600997 0.983066 0.092 Uiso 1 1 calc R U . . .
H40B H 0.648255 0.534175 0.971417 0.092 Uiso 1 1 calc R U . . .
H40C H 0.604104 0.571286 0.995536 0.092 Uiso 1 1 calc R U . . .
K1 K 0.25104(2) 0.74586(3) 0.79708(3) 0.04401(14) Uani 1 1 d . . . . .
O1 O 0.24090(6) 0.71530(8) 0.68411(8) 0.0449(4) Uani 1 1 d . . . . .
O2 O 0.32974(6) 0.71385(8) 0.73679(8) 0.0433(4) Uani 1 1 d . . . . .
O3 O 0.34573(6) 0.73796(8) 0.85595(8) 0.0438(4) Uani 1 1 d . . . . .
O4 O 0.26099(7) 0.77097(8) 0.91332(8) 0.0489(4) Uani 1 1 d . . . . .
O5 O 0.17022(6) 0.76066(8) 0.86568(8) 0.0479(4) Uani 1 1 d . . . . .
O6 O 0.15493(6) 0.73216(8) 0.74606(8) 0.0436(4) Uani 1 1 d . . . . .
O7 O 0.24198(8) 0.63127(8) 0.80678(9) 0.0579(5) Uani 1 1 d . . . . .
C41 C 0.27974(9) 0.72701(11) 0.65011(12) 0.0427(6) Uani 1 1 d . . . . .
C42 C 0.27409(11) 0.73810(13) 0.59216(12) 0.0541(7) Uani 1 1 d . . . . .
H42 H 0.241434 0.738860 0.572347 0.065 Uiso 1 1 calc R U . . .
C43 C 0.31655(12) 0.74829(15) 0.56236(13) 0.0623(8) Uani 1 1 d . . . . .
H43 H 0.312691 0.756035 0.522125 0.075 Uiso 1 1 calc R U . . .
C44 C 0.36347(11) 0.74723(14) 0.59041(13) 0.0566(7) Uani 1 1 d . . . . .
H44 H 0.392143 0.754035 0.569620 0.068 Uiso 1 1 calc R U . . .
C45 C 0.36965(10) 0.73627(12) 0.64916(12) 0.0463(6) Uani 1 1 d . . . . .
H45 H 0.402445 0.735699 0.668634 0.056 Uiso 1 1 calc R U . . .
C46 C 0.32812(9) 0.72624(10) 0.67915(11) 0.0385(5) Uani 1 1 d . . . . .
C47 C 0.37894(9) 0.71067(12) 0.76775(11) 0.0430(6) Uani 1 1 d . . . . .
H47A H 0.395951 0.748220 0.767317 0.052 Uiso 1 1 calc R U . . .
H47B H 0.400085 0.682216 0.749544 0.052 Uiso 1 1 calc R U . . .
C48 C 0.37149(9) 0.69353(11) 0.82815(12) 0.0458(6) Uani 1 1 d . . . . .
H48A H 0.351496 0.657897 0.828012 0.055 Uiso 1 1 calc R U . . .
H48B H 0.404573 0.686270 0.849549 0.055 Uiso 1 1 calc R U . . .
C49 C 0.33997(10) 0.72548(13) 0.91492(12) 0.0507(7) Uani 1 1 d . . . . .
H49A H 0.373498 0.721376 0.936313 0.061 Uiso 1 1 calc R U . . .
H49B H 0.321458 0.689116 0.917971 0.061 Uiso 1 1 calc R U . . .
C50 C 0.31156(10) 0.77278(14) 0.94022(12) 0.0533(7) Uani 1 1 d . . . . .
H50A H 0.311363 0.767714 0.982478 0.064 Uiso 1 1 calc R U . . .
H50B H 0.327420 0.809956 0.932695 0.064 Uiso 1 1 calc R U . . .
C51 C 0.22632(11) 0.80888(13) 0.93226(11) 0.0488(7) Uani 1 1 d . . . . .
C52 C 0.23728(13) 0.85123(15) 0.97224(12) 0.0612(8) Uani 1 1 d . . . . .
H52 H 0.270779 0.856193 0.988942 0.073 Uiso 1 1 calc R U . . .
C53 C 0.19864(15) 0.88696(17) 0.98810(13) 0.0717(10) Uani 1 1 d . . . . .
H53 H 0.206178 0.916755 1.015152 0.086 Uiso 1 1 calc R U . . .
C54 C 0.15016(14) 0.87948(17) 0.96511(13) 0.0707(10) Uani 1 1 d . . . . .
H54 H 0.124091 0.903339 0.977003 0.085 Uiso 1 1 calc R U . . .
C55 C 0.13905(12) 0.83715(14) 0.92451(13) 0.0588(8) Uani 1 1 d . . . . .
H55 H 0.105317 0.832108 0.908590 0.071 Uiso 1 1 calc R U . . .
C56 C 0.17681(11) 0.80207(13) 0.90694(12) 0.0487(7) Uani 1 1 d . . . . .
C57 C 0.12103(9) 0.75500(14) 0.83482(13) 0.0535(7) Uani 1 1 d . . . . .
H57A H 0.110327 0.791912 0.817087 0.064 Uiso 1 1 calc R U . . .
H57B H 0.095891 0.743363 0.861638 0.064 Uiso 1 1 calc R U . . .
C58 C 0.12470(10) 0.71095(13) 0.78934(13) 0.0520(7) Uani 1 1 d . . . . .
H58A H 0.140023 0.675778 0.806625 0.062 Uiso 1 1 calc R U . . .
H58B H 0.090600 0.701420 0.771758 0.062 Uiso 1 1 calc R U . . .
C59 C 0.15672(9) 0.69226(12) 0.69999(13) 0.0478(7) Uani 1 1 d . . . . .
H59A H 0.122365 0.686384 0.681204 0.057 Uiso 1 1 calc R U . . .
H59B H 0.169346 0.655103 0.715423 0.057 Uiso 1 1 calc R U . . .
C60 C 0.19045(9) 0.71372(12) 0.65676(12) 0.0478(6) Uani 1 1 d . . . . .
H60A H 0.188875 0.688094 0.622801 0.057 Uiso 1 1 calc R U . . .
H60B H 0.179853 0.752392 0.643614 0.057 Uiso 1 1 calc R U . . .
C61A C 0.2590(10) 0.5935(7) 0.7707(7) 0.053(4) Uani 0.616(9) 1 d D . P A 1
H61A H 0.294158 0.602578 0.762901 0.064 Uiso 0.616(9) 1 calc R U P A 1
H61B H 0.237825 0.593374 0.733701 0.064 Uiso 0.616(9) 1 calc R U P A 1
C62A C 0.2566(7) 0.5361(5) 0.8005(5) 0.061(3) Uani 0.616(9) 1 d D . P A 1
H62A H 0.225573 0.515077 0.787008 0.073 Uiso 0.616(9) 1 calc R U P A 1
H62B H 0.286333 0.512311 0.793788 0.073 Uiso 0.616(9) 1 calc R U P A 1
C63A C 0.2564(4) 0.5526(3) 0.8635(3) 0.0761(19) Uani 0.616(9) 1 d D . P A 1
H63A H 0.235310 0.525772 0.883903 0.091 Uiso 0.616(9) 1 calc R U P A 1
H63B H 0.291039 0.551930 0.882462 0.091 Uiso 0.616(9) 1 calc R U P A 1
C64A C 0.2362(5) 0.6083(4) 0.8644(5) 0.066(3) Uani 0.616(9) 1 d D . P A 1
H64A H 0.255034 0.631776 0.894356 0.079 Uiso 0.616(9) 1 calc R U P A 1
H64B H 0.200290 0.607264 0.872332 0.079 Uiso 0.616(9) 1 calc R U P A 1
C61B C 0.2581(16) 0.5799(10) 0.7697(10) 0.046(4) Uani 0.384(9) 1 d D . P A 2
H61C H 0.239671 0.580905 0.730931 0.055 Uiso 0.384(9) 1 calc R U P A 2
H61D H 0.294700 0.581734 0.764957 0.055 Uiso 0.384(9) 1 calc R U P A 2
C62B C 0.2457(11) 0.5252(9) 0.8011(9) 0.069(6) Uani 0.384(9) 1 d D . P A 2
H62C H 0.220348 0.502306 0.777535 0.082 Uiso 0.384(9) 1 calc R U P A 2
H62D H 0.276290 0.501754 0.809747 0.082 Uiso 0.384(9) 1 calc R U P A 2
C63B C 0.2248(6) 0.5455(5) 0.8559(5) 0.0761(19) Uani 0.384(9) 1 d D . P A 2
H63C H 0.190096 0.531092 0.858371 0.091 Uiso 0.384(9) 1 calc R U P A 2
H63D H 0.246148 0.532000 0.890117 0.091 Uiso 0.384(9) 1 calc R U P A 2
C64B C 0.2252(6) 0.6054(6) 0.8529(7) 0.048(4) Uani 0.384(9) 1 d D . P A 2
H64C H 0.190213 0.618647 0.856227 0.058 Uiso 0.384(9) 1 calc R U P A 2
H64D H 0.245693 0.619534 0.887417 0.058 Uiso 0.384(9) 1 calc R U P A 2
O8A O 0.23868(17) 0.85186(18) 0.7716(3) 0.0661(12) Uani 0.712(7) 1 d . U P B 3
C65A C 0.1949(2) 0.8755(2) 0.7415(2) 0.0607(13) Uani 0.712(7) 1 d . U P B 3
H65A H 0.170385 0.845130 0.729380 0.073 Uiso 0.712(7) 1 calc R U P B 3
H65B H 0.203729 0.896561 0.706818 0.073 Uiso 0.712(7) 1 calc R U P B 3
C66A C 0.1732(2) 0.9156(3) 0.7842(3) 0.0682(16) Uani 0.712(7) 1 d . U P B 3
H66A H 0.148363 0.895560 0.806481 0.082 Uiso 0.712(7) 1 calc R U P B 3
H66B H 0.156485 0.948604 0.764156 0.082 Uiso 0.712(7) 1 calc R U P B 3
C67A C 0.2188(2) 0.9348(2) 0.8237(2) 0.0705(15) Uani 0.712(7) 1 d . U P B 3
H67A H 0.225654 0.975872 0.818445 0.085 Uiso 0.712(7) 1 calc R U P B 3
H67B H 0.213317 0.927746 0.864755 0.085 Uiso 0.712(7) 1 calc R U P B 3
C68A C 0.2615(3) 0.8987(3) 0.8050(4) 0.0679(18) Uani 0.712(7) 1 d . U P B 3
H68A H 0.283333 0.921448 0.781310 0.082 Uiso 0.712(7) 1 calc R U P B 3
H68B H 0.282282 0.883970 0.839139 0.082 Uiso 0.712(7) 1 calc R U P B 3
C65B C 0.1642(6) 0.8849(8) 0.7476(10) 0.113(7) Uani 0.288(7) 1 d D U P B 4
H65C H 0.132193 0.904859 0.750324 0.170 Uiso 0.288(7) 1 calc R U P B 4
H65D H 0.177097 0.893157 0.710146 0.170 Uiso 0.288(7) 1 calc R U P B 4
H65E H 0.158954 0.843683 0.751125 0.170 Uiso 0.288(7) 1 calc R U P B 4
C66B C 0.2018(8) 0.9047(7) 0.7952(8) 0.097(5) Uani 0.288(7) 1 d D U P B 4
H66C H 0.206857 0.946386 0.791995 0.116 Uiso 0.288(7) 1 calc R U P B 4
H66D H 0.188679 0.896816 0.833053 0.116 Uiso 0.288(7) 1 calc R U P B 4
O8B O 0.2491(5) 0.8756(7) 0.7917(7) 0.094(6) Uani 0.288(7) 1 d D U P B 4
C67B C 0.2946(9) 0.9000(9) 0.8259(11) 0.161(9) Uani 0.288(7) 1 d D U P B 4
H67C H 0.292638 0.893155 0.867670 0.194 Uiso 0.288(7) 1 calc R U P B 4
H67D H 0.297033 0.941606 0.819313 0.194 Uiso 0.288(7) 1 calc R U P B 4
C68B C 0.3408(8) 0.8689(7) 0.8043(14) 0.214(14) Uani 0.288(7) 1 d D U P B 4
H68C H 0.371734 0.883167 0.825246 0.321 Uiso 0.288(7) 1 calc DR U P B 4
H68D H 0.337833 0.827762 0.810978 0.321 Uiso 0.288(7) 1 calc R U P B 4
H68E H 0.342206 0.875956 0.762878 0.321 Uiso 0.288(7) 1 calc R U P B 4
C71A C 0.1664(9) 0.4024(9) 0.8631(11) 0.228(11) Uani 0.504(11) 1 d D U P C 5
H71A H 0.171525 0.379918 0.828532 0.342 Uiso 0.504(11) 1 calc R U P C 5
H71B H 0.137812 0.386857 0.881998 0.342 Uiso 0.504(11) 1 calc R U P C 5
H71C H 0.159480 0.442169 0.852134 0.342 Uiso 0.504(11) 1 calc R U P C 5
C72A C 0.2136(9) 0.3997(9) 0.9045(11) 0.255(10) Uani 0.504(11) 1 d D U P C 5
H72A H 0.221292 0.360094 0.917324 0.306 Uiso 0.504(11) 1 calc R U P C 5
H72B H 0.243179 0.415963 0.887159 0.306 Uiso 0.504(11) 1 calc R U P C 5
O11A O 0.1976(6) 0.4362(7) 0.9532(7) 0.201(6) Uani 0.504(11) 1 d D U P C 5
C73A C 0.2180(5) 0.4116(6) 1.0151(9) 0.193(7) Uani 0.504(11) 1 d D U P C 5
H73A H 0.194459 0.384730 1.031823 0.232 Uiso 0.504(11) 1 calc R U P C 5
H73B H 0.252341 0.395232 1.016073 0.232 Uiso 0.504(11) 1 calc R U P C 5
C74A C 0.2164(13) 0.4745(10) 1.0410(10) 0.183(5) Uani 0.504(11) 1 d D U P C 5
H74A H 0.227832 0.473590 1.082164 0.274 Uiso 0.504(11) 1 calc R U P C 5
H74B H 0.238625 0.499409 1.020659 0.274 Uiso 0.504(11) 1 calc R U P C 5
H74C H 0.181855 0.489110 1.036106 0.274 Uiso 0.504(11) 1 calc R U P C 5
C71B C 0.1462(3) 0.3925(5) 0.8220(5) 0.112(4) Uani 0.496(11) 1 d D U P C 6
H71D H 0.153135 0.374364 0.785530 0.168 Uiso 0.496(11) 1 calc R U P C 6
H71E H 0.118570 0.372341 0.838640 0.168 Uiso 0.496(11) 1 calc R U P C 6
H71F H 0.136668 0.432421 0.814968 0.168 Uiso 0.496(11) 1 calc R U P C 6
C72B C 0.1926(3) 0.3899(5) 0.8634(5) 0.113(4) Uani 0.496(11) 1 d D U P C 6
H72D H 0.220603 0.409618 0.846017 0.135 Uiso 0.496(11) 1 calc R U P C 6
H72C H 0.202506 0.349546 0.869686 0.135 Uiso 0.496(11) 1 calc R U P C 6
O11B O 0.1847(3) 0.4177(6) 0.9221(4) 0.155(5) Uani 0.496(11) 1 d D U P C 6
C73B C 0.2312(3) 0.4167(7) 0.9671(5) 0.165(5) Uani 0.496(11) 1 d D U P C 6
H73C H 0.261707 0.430603 0.949871 0.198 Uiso 0.496(11) 1 calc R U P C 6
H73D H 0.237582 0.377675 0.982234 0.198 Uiso 0.496(11) 1 calc R U P C 6
C74B C 0.2159(13) 0.4589(12) 1.0172(10) 0.183(5) Uani 0.496(11) 1 d D U P C 6
H74D H 0.243526 0.460709 1.047745 0.274 Uiso 0.496(11) 1 calc R U P C 6
H74E H 0.209421 0.497068 1.001164 0.274 Uiso 0.496(11) 1 calc R U P C 6
H74F H 0.185461 0.444505 1.033304 0.274 Uiso 0.496(11) 1 calc R U P C 6

loop_
_atom_site_aniso_label
_atom_site_aniso_U_11
_atom_site_aniso_U_22
_atom_site_aniso_U_33
_atom_site_aniso_U_23
_atom_site_aniso_U_13
_atom_site_aniso_U_12
Ni1 0.02715(14) 0.01849(13) 0.02625(14) -0.00040(10) 0.00472(10) -0.00209(10)
N1 0.0255(9) 0.0224(8) 0.0261(8) 0.0007(7) 0.0047(7) -0.0002(7)
N2 0.0302(9) 0.0221(9) 0.0271(9) 0.0002(7) 0.0035(7) -0.0015(7)
N3 0.0309(9) 0.0213(8) 0.0281(9) -0.0012(7) 0.0044(7) -0.0032(7)
C1 0.0377(17) 0.0199(14) 0.0327(16) 0.000 0.0061(13) 0.000
C2 0.0293(11) 0.0215(10) 0.0282(10) 0.0011(8) 0.0015(8) -0.0018(8)
C3 0.0421(13) 0.0201(10) 0.0328(11) 0.0018(8) 0.0074(10) -0.0018(9)
C4 0.0287(11) 0.0271(11) 0.0270(11) 0.0036(8) 0.0026(8) -0.0021(8)
C5 0.0289(11) 0.0308(11) 0.0287(11) 0.0004(9) 0.0068(9) -0.0023(9)
C6 0.0299(11) 0.0270(11) 0.0279(11) -0.0016(8) 0.0037(9) 0.0005(9)
C7 0.0394(13) 0.0304(12) 0.0354(12) 0.0036(9) 0.0097(10) -0.0039(10)
C8 0.0454(14) 0.0330(12) 0.0364(13) -0.0069(10) 0.0141(10) -0.0031(10)
C9 0.0359(12) 0.0198(10) 0.0291(11) -0.0027(8) 0.0095(9) -0.0019(8)
C10 0.0372(12) 0.0239(10) 0.0275(11) -0.0043(8) 0.0090(9) -0.0032(9)
C11 0.0440(14) 0.0276(11) 0.0361(12) -0.0054(9) 0.0068(10) -0.0086(10)
C12 0.0575(16) 0.0199(11) 0.0497(15) -0.0004(10) 0.0106(12) -0.0074(11)
C13 0.0528(16) 0.0261(12) 0.0472(14) 0.0085(10) 0.0056(12) 0.0033(11)
C14 0.0413(13) 0.0272(11) 0.0397(13) 0.0007(9) 0.0046(10) -0.0005(10)
C15 0.0375(13) 0.0275(11) 0.0353(12) -0.0007(9) 0.0015(10) -0.0059(9)
C16 0.077(2) 0.064(2) 0.0622(19) 0.0068(15) 0.0184(17) 0.0337(17)
C17 0.0592(18) 0.0458(15) 0.0439(15) -0.0044(12) -0.0109(13) -0.0005(13)
C18 0.0500(16) 0.0402(14) 0.0563(17) 0.0146(12) -0.0109(13) -0.0048(12)
C19 0.074(2) 0.110(3) 0.057(2) -0.014(2) -0.0083(17) -0.018(2)
C20 0.050(2) 0.174(5) 0.103(3) -0.028(3) -0.012(2) 0.017(3)
Ni2 0.02833(15) 0.02223(14) 0.03923(17) -0.00589(11) -0.00049(12) 0.00214(11)
N11 0.0259(9) 0.0238(9) 0.0481(10) -0.0033(8) -0.0020(8) -0.0004(7)
N12 0.0352(11) 0.0271(10) 0.0505(13) -0.0130(9) -0.0058(9) 0.0054(8)
N13 0.0309(10) 0.0298(10) 0.0354(10) -0.0070(8) 0.0006(8) 0.0044(8)
C21 0.046(2) 0.0223(16) 0.072(3) 0.000 -0.0084(19) 0.000
C22 0.0351(13) 0.0234(11) 0.0622(16) -0.0051(11) -0.0070(11) 0.0026(9)
C23 0.0491(15) 0.0263(12) 0.0635(17) -0.0135(11) -0.0080(13) 0.0045(11)
C24 0.0322(13) 0.0420(14) 0.0490(15) -0.0194(11) -0.0080(11) 0.0080(10)
C25 0.0380(13) 0.0518(15) 0.0381(13) -0.0160(11) -0.0001(10) 0.0086(11)
C26 0.0303(12) 0.0434(13) 0.0354(12) -0.0079(10) -0.0005(10) 0.0055(10)
C27 0.0520(17) 0.0483(16) 0.0620(18) -0.0278(14) -0.0084(14) 0.0137(13)
C28 0.0515(16) 0.0525(16) 0.0357(13) -0.0039(11) 0.0067(11) 0.0074(12)
C29 0.0358(12) 0.0262(11) 0.0264(11) -0.0015(8) 0.0032(9) 0.0024(9)
C30 0.0357(12) 0.0327(12) 0.0286(11) -0.0011(9) 0.0018(9) -0.0006(9)
C31 0.0451(14) 0.0296(12) 0.0344(12) -0.0024(9) 0.0004(10) -0.0061(10)
C32 0.0501(15) 0.0246(11) 0.0392(13) -0.0006(9) 0.0030(11) 0.0041(10)
C33 0.0371(13) 0.0310(12) 0.0412(13) 0.0019(10) 0.0008(10) 0.0063(10)
C34 0.0358(12) 0.0281(11) 0.0316(11) 0.0006(9) 0.0010(9) 0.0020(9)
C35 0.0358(13) 0.0413(14) 0.0471(14) -0.0102(11) -0.0002(11) -0.0011(11)
C36 0.0418(15) 0.0533(16) 0.0565(17) 0.0060(13) -0.0089(12) 0.0028(12)
C37 0.0404(17) 0.107(3) 0.073(2) 0.023(2) 0.0023(15) -0.0129(17)
C38 0.0329(13) 0.0306(12) 0.0548(15) -0.0047(11) -0.0041(11) 0.0022(10)
C39 0.0491(17) 0.0559(17) 0.0621(18) -0.0027(14) 0.0051(14) -0.0144(14)
C40 0.0551(18) 0.076(2) 0.0516(17) -0.0116(15) -0.0066(14) -0.0144(16)
K1 0.0271(3) 0.0524(3) 0.0513(3) 0.0003(3) -0.0045(2) 0.0020(2)
O1 0.0263(9) 0.0561(11) 0.0506(10) 0.0025(8) -0.0069(7) 0.0003(8)
O2 0.0237(8) 0.0532(11) 0.0515(10) 0.0063(8) -0.0052(7) -0.0006(7)
O3 0.0356(9) 0.0455(10) 0.0487(10) 0.0114(8) -0.0055(8) 0.0018(8)
O4 0.0348(9) 0.0604(12) 0.0506(11) 0.0080(9) -0.0030(8) 0.0036(8)
O5 0.0297(9) 0.0563(11) 0.0570(11) 0.0159(9) 0.0002(8) 0.0047(8)
O6 0.0286(9) 0.0456(10) 0.0558(11) 0.0121(8) -0.0017(8) -0.0047(7)
O7 0.0637(13) 0.0470(11) 0.0648(13) 0.0006(10) 0.0160(10) 0.0079(10)
C41 0.0335(13) 0.0422(14) 0.0519(15) -0.0053(11) 0.0002(11) 0.0037(11)
C42 0.0406(15) 0.071(2) 0.0492(16) -0.0096(14) -0.0053(12) 0.0114(14)
C43 0.0552(19) 0.089(2) 0.0432(16) -0.0029(15) 0.0041(13) 0.0151(17)
C44 0.0469(17) 0.071(2) 0.0534(17) -0.0031(14) 0.0121(13) 0.0073(14)
C45 0.0324(13) 0.0514(15) 0.0550(16) -0.0053(12) 0.0036(11) 0.0021(11)
C46 0.0332(13) 0.0364(13) 0.0450(14) -0.0020(10) -0.0018(10) 0.0029(10)
C47 0.0228(11) 0.0483(15) 0.0562(16) 0.0030(12) -0.0072(11) 0.0004(10)
C48 0.0262(12) 0.0443(14) 0.0648(17) 0.0078(13) -0.0086(11) 0.0046(10)
C49 0.0330(13) 0.0641(18) 0.0531(16) 0.0200(14) -0.0086(12) 0.0007(12)
C50 0.0375(15) 0.075(2) 0.0458(15) 0.0104(14) -0.0058(12) -0.0026(14)
C51 0.0462(15) 0.0611(17) 0.0399(14) 0.0172(13) 0.0080(12) 0.0047(13)
C52 0.063(2) 0.082(2) 0.0394(16) 0.0084(15) 0.0089(14) 0.0068(17)
C53 0.087(3) 0.090(3) 0.0399(16) 0.0023(16) 0.0173(16) 0.015(2)
C54 0.079(2) 0.091(3) 0.0445(17) 0.0170(17) 0.0212(16) 0.031(2)
C55 0.0516(17) 0.079(2) 0.0467(17) 0.0239(15) 0.0117(13) 0.0186(15)
C56 0.0456(15) 0.0588(17) 0.0426(15) 0.0211(13) 0.0082(12) 0.0086(13)
C57 0.0263(13) 0.072(2) 0.0618(18) 0.0273(15) 0.0025(12) 0.0052(12)
C58 0.0267(13) 0.0608(18) 0.0674(18) 0.0223(15) -0.0025(12) -0.0065(12)
C59 0.0278(13) 0.0445(15) 0.0682(18) 0.0047(13) -0.0131(12) -0.0036(11)
C60 0.0299(13) 0.0553(16) 0.0556(16) -0.0027(13) -0.0118(11) -0.0002(11)
C61A 0.048(4) 0.034(8) 0.076(6) -0.011(4) -0.003(4) 0.002(5)
C62A 0.072(7) 0.038(6) 0.068(5) -0.013(4) -0.017(4) 0.003(5)
C63A 0.102(6) 0.060(3) 0.062(3) 0.003(2) -0.018(4) 0.016(4)
C64A 0.075(7) 0.069(5) 0.052(5) 0.013(3) -0.008(4) -0.032(4)
C61B 0.052(7) 0.025(10) 0.061(7) -0.016(6) 0.010(5) 0.004(8)
C62B 0.076(12) 0.029(6) 0.094(10) 0.003(6) -0.034(7) -0.003(7)
C63B 0.102(6) 0.060(3) 0.062(3) 0.003(2) -0.018(4) 0.016(4)
C64B 0.041(6) 0.063(7) 0.041(7) -0.010(4) 0.009(6) 0.016(5)
O8A 0.059(2) 0.038(2) 0.100(3) 0.0051(19) -0.0015(19) 0.0072(17)
C65A 0.059(3) 0.049(3) 0.075(3) 0.016(2) 0.008(2) 0.006(2)
C66A 0.067(3) 0.069(4) 0.070(3) 0.019(3) 0.016(3) 0.022(3)
C67A 0.097(4) 0.053(3) 0.064(3) 0.010(2) 0.019(3) 0.010(3)
C68A 0.071(4) 0.043(4) 0.091(5) 0.011(3) 0.011(3) -0.003(3)
C65B 0.083(10) 0.060(10) 0.20(2) 0.031(12) 0.043(10) -0.002(9)
C66B 0.135(12) 0.057(10) 0.107(13) 0.029(10) 0.062(10) 0.002(9)
O8B 0.107(10) 0.079(14) 0.101(14) 0.034(11) 0.027(8) -0.009(9)
C67B 0.167(14) 0.085(13) 0.22(2) 0.021(14) -0.027(16) -0.051(12)
C68B 0.111(11) 0.108(16) 0.41(4) 0.09(2) -0.053(19) -0.002(11)
C71A 0.25(3) 0.134(15) 0.31(2) -0.06(2) 0.075(18) -0.013(18)
C72A 0.24(2) 0.131(13) 0.40(2) -0.063(17) 0.059(19) 0.004(17)
O11A 0.184(13) 0.207(11) 0.220(12) 0.029(9) 0.075(10) -0.043(9)
C73A 0.046(6) 0.175(11) 0.350(17) 0.107(12) -0.039(10) -0.031(8)
C74A 0.061(4) 0.289(15) 0.197(14) 0.036(9) 0.002(12) -0.029(9)
C71B 0.084(6) 0.093(8) 0.165(9) 0.070(7) 0.050(5) 0.036(5)
C72B 0.064(5) 0.081(7) 0.199(8) 0.079(6) 0.045(5) 0.026(5)
O11B 0.048(4) 0.283(15) 0.137(6) 0.100(7) 0.024(4) 0.046(6)
C73B 0.041(5) 0.315(16) 0.138(8) 0.140(8) 0.012(5) 0.042(7)
C74B 0.061(4) 0.289(15) 0.197(14) 0.036(9) 0.002(12) -0.029(9)

loop_
_atom_type_symbol
_atom_type_description
_atom_type_scat_dispersion_real
_atom_type_scat_dispersion_imag
_atom_type_scat_source
C C 0.0033 0.0016 'International Tables Vol C Tables 4.2.6.8 and 6.1.1.4'
H H 0.0000 0.0000 'International Tables Vol C Tables 4.2.6.8 and 6.1.1.4'
N N 0.0061 0.0033 'International Tables Vol C Tables 4.2.6.8 and 6.1.1.4'
O O 0.0106 0.0060 'International Tables Vol C Tables 4.2.6.8 and 6.1.1.4'
K K 0.2009 0.2494 'International Tables Vol C Tables 4.2.6.8 and 6.1.1.4'
Ni Ni 0.3393 1.1124 'International Tables Vol C Tables 4.2.6.8 and 6.1.1.4'

loop_
_geom_angle_atom_site_label_1
_geom_angle_atom_site_label_2
_geom_angle_atom_site_label_3
_geom_angle
_geom_angle_site_symmetry_1
_geom_angle_site_symmetry_3
N3 Ni1 N1 177.25(8) . .
N3 Ni1 N2 96.97(7) . .
N1 Ni1 N2 83.99(7) . .
C2 N1 N1 107.58(11) . 2_556
C2 N1 Ni1 115.72(13) . .
N1 N1 Ni1 136.38(6) 2_556 .
C4 N2 C3 119.53(17) . .
C4 N2 Ni1 125.35(14) . .
C3 N2 Ni1 114.95(13) . .
C6 N3 C9 117.88(17) . .
C6 N3 Ni1 123.01(14) . .
C9 N3 Ni1 119.08(13) . .
C2 C1 C2 104.0(3) . 2_556
N1 C2 C1 110.40(18) . .
N1 C2 C3 116.35(18) . .
C1 C2 C3 133.18(19) . .
N2 C3 C2 107.72(16) . .
N2 C4 C5 121.02(19) . .
N2 C4 C7 120.72(19) . .
C5 C4 C7 118.26(19) . .
C6 C5 C4 128.0(2) . .
N3 C6 C5 124.29(19) . .
N3 C6 C8 119.25(18) . .
C5 C6 C8 116.45(19) . .
C10 C9 C14 120.56(19) . .
C10 C9 N3 120.05(19) . .
C14 C9 N3 119.4(2) . .
C11 C10 C9 118.8(2) . .
C11 C10 C15 119.7(2) . .
C9 C10 C15 121.44(19) . .
C12 C11 C10 120.8(2) . .
C13 C12 C11 120.0(2) . .
C12 C13 C14 121.0(2) . .
C13 C14 C9 118.8(2) . .
C13 C14 C18 119.7(2) . .
C9 C14 C18 121.4(2) . .
C16 C15 C10 110.1(2) . .
C16 C15 C17 110.5(2) . .
C10 C15 C17 113.39(19) . .
C19 C18 C14 112.3(3) . .
C19 C18 C20 109.1(3) . .
C14 C18 C20 111.2(3) . .
N13 Ni2 N11 177.22(8) . .
N13 Ni2 N12 96.76(9) . .
N11 Ni2 N12 83.86(9) . .
C22 N11 N11 107.89(14) . 2_656
C22 N11 Ni2 116.13(17) . .
N11 N11 Ni2 135.76(6) 2_656 .
C24 N12 C23 119.7(2) . .
C24 N12 Ni2 125.00(17) . .
C23 N12 Ni2 115.26(16) . .
C26 N13 C29 117.40(19) . .
C26 N13 Ni2 123.89(16) . .
C29 N13 Ni2 118.69(14) . .
C22 C21 C22 104.8(3) 2_656 .
N11 C22 C21 109.7(2) . .
N11 C22 C23 116.2(2) . .
C21 C22 C23 134.1(2) . .
N12 C23 C22 107.53(19) . .
N12 C24 C25 121.8(2) . .
N12 C24 C27 120.7(2) . .
C25 C24 C27 117.4(2) . .
C24 C25 C26 127.9(2) . .
N13 C26 C25 123.6(2) . .
N13 C26 C28 119.5(2) . .
C25 C26 C28 116.9(2) . .
C34 C29 C30 120.4(2) . .
C34 C29 N13 119.66(19) . .
C30 C29 N13 119.9(2) . .
C31 C30 C29 118.8(2) . .
C31 C30 C35 119.3(2) . .
C29 C30 C35 121.8(2) . .
C32 C31 C30 121.1(2) . .
C31 C32 C33 119.9(2) . .
C32 C33 C34 121.0(2) . .
C33 C34 C29 118.8(2) . .
C33 C34 C38 119.6(2) . .
C29 C34 C38 121.6(2) . .
C30 C35 C36 110.1(2) . .
C30 C35 C37 112.1(2) . .
C36 C35 C37 111.0(2) . .
C39 C38 C34 111.8(2) . .
C39 C38 C40 110.3(2) . .
C34 C38 C40 112.3(2) . .
O8A K1 O7 165.44(11) . .
O8A K1 O1 91.79(13) . .
O7 K1 O1 79.43(6) . .
O8A K1 O2 103.72(13) . .
O7 K1 O2 81.21(6) . .
O1 K1 O2 56.50(5) . .
O8A K1 O6 85.21(10) . .
O7 K1 O6 80.44(6) . .
O1 K1 O6 62.41(5) . .
O2 K1 O6 118.33(6) . .
O8A K1 O4 91.13(13) . .
O7 K1 O4 97.59(6) . .
O1 K1 O4 177.02(6) . .
O2 K1 O4 123.23(5) . .
O6 K1 O4 117.30(6) . .
O8A K1 O3 105.80(11) . .
O7 K1 O3 88.65(6) . .
O1 K1 O3 118.28(6) . .
O2 K1 O3 61.88(5) . .
O6 K1 O3 168.78(6) . .
O4 K1 O3 61.36(5) . .
O8A K1 O5 85.52(13) . .
O7 K1 O5 89.85(6) . .
O1 K1 O5 124.29(6) . .
O2 K1 O5 170.76(6) . .
O6 K1 O5 61.91(6) . .
O4 K1 O5 55.40(5) . .
O3 K1 O5 115.88(6) . .
O7 K1 O8B 173.3(3) . .
O1 K1 O8B 102.9(3) . .
O2 K1 O8B 105.4(3) . .
O6 K1 O8B 95.0(3) . .
O4 K1 O8B 80.0(3) . .
O3 K1 O8B 95.7(3) . .
O5 K1 O8B 83.6(3) . .
O8A K1 C58 96.40(11) . .
O7 K1 C58 71.10(7) . .
O1 K1 C58 82.43(6) . .
O2 K1 C58 134.13(7) . .
O6 K1 C58 23.29(6) . .
O4 K1 C58 96.67(7) . .
O3 K1 C58 148.42(6) . .
O5 K1 C58 43.01(7) . .
O8B K1 C58 102.8(2) . .
O8A K1 C48 119.39(11) . .
O7 K1 C48 73.62(7) . .
O1 K1 C48 97.20(6) . .
O2 K1 C48 43.00(6) . .
O6 K1 C48 149.77(6) . .
O4 K1 C48 81.85(6) . .
O3 K1 C48 23.46(6) . .
O5 K1 C48 131.90(6) . .
O8B K1 C48 112.1(2) . .
C58 K1 C48 144.17(7) . .
O8A K1 C59 97.35(11) . .
O7 K1 C59 68.32(7) . .
O1 K1 C59 42.80(6) . .
O2 K1 C59 96.42(6) . .
O6 K1 C59 22.96(6) . .
O4 K1 C59 136.10(6) . .
O3 K1 C59 151.20(6) . .
O5 K1 C59 82.34(6) . .
O8B K1 C59 109.0(3) . .
C58 K1 C59 39.70(7) . .
C48 K1 C59 128.11(7) . .
C41 O1 C60 117.9(2) . .
C41 O1 K1 118.84(14) . .
C60 O1 K1 116.70(15) . .
C46 O2 C47 116.95(19) . .
C46 O2 K1 118.86(14) . .
C47 O2 K1 117.58(15) . .
C49 O3 C48 112.3(2) . .
C49 O3 K1 108.88(14) . .
C48 O3 K1 106.00(14) . .
C51 O4 C50 118.0(2) . .
C51 O4 K1 115.96(15) . .
C50 O4 K1 116.33(16) . .
C56 O5 C57 118.2(2) . .
C56 O5 K1 115.30(15) . .
C57 O5 K1 114.35(16) . .
C59 O6 C58 110.9(2) . .
C59 O6 K1 108.26(13) . .
C58 O6 K1 107.16(14) . .
C61A O7 C64A 113.6(7) . .
C64B O7 C61B 102.6(9) . .
C61A O7 K1 124.9(7) . .
C64B O7 K1 123.6(5) . .
C64A O7 K1 117.3(4) . .
C61B O7 K1 133.5(8) . .
C42 C41 O1 125.1(2) . .
C42 C41 C46 119.9(2) . .
O1 C41 C46 115.0(2) . .
C41 C42 C43 119.6(3) . .
C44 C43 C42 120.6(3) . .
C43 C44 C45 120.3(3) . .
C46 C45 C44 119.8(3) . .
O2 C46 C45 124.8(2) . .
O2 C46 C41 115.3(2) . .
C45 C46 C41 119.9(2) . .
O2 C47 C48 107.3(2) . .
O3 C48 C47 109.6(2) . .
O3 C48 K1 50.54(10) . .
C47 C48 K1 84.29(13) . .
O3 C49 C50 109.0(2) . .
O3 C49 K1 48.52(11) . .
C50 C49 K1 82.82(14) . .
O4 C50 C49 107.1(2) . .
C52 C51 O4 124.8(3) . .
C52 C51 C56 120.3(3) . .
O4 C51 C56 114.9(3) . .
C51 C52 C53 119.4(3) . .
C54 C53 C52 120.7(4) . .
C53 C54 C55 120.0(3) . .
C54 C55 C56 120.4(3) . .
O5 C56 C55 125.0(3) . .
O5 C56 C51 115.8(2) . .
C55 C56 C51 119.1(3) . .
O5 C57 C58 107.9(2) . .
O6 C58 C57 109.5(2) . .
O6 C58 K1 49.54(11) . .
C57 C58 K1 85.37(15) . .
O6 C59 C60 110.2(2) . .
O6 C59 K1 48.78(10) . .
C60 C59 K1 82.67(14) . .
O1 C60 C59 107.7(2) . .
O7 C61A C62A 105.9(9) . .
C63A C62A C61A 102.5(8) . .
C64A C63A C62A 106.5(8) . .
C63A C64A O7 104.9(8) . .
C62B C61B O7 107.7(12) . .
C63B C62B C61B 104.5(12) . .
C64B C63B C62B 105.5(11) . .
O7 C64B C63B 119.7(9) . .
C65A O8A C68A 105.1(5) . .
C65A O8A K1 125.1(3) . .
C68A O8A K1 124.6(5) . .
O8A C65A C66A 105.1(5) . .
C65A C66A C67A 104.5(5) . .
C68A C67A C66A 104.0(5) . .
O8A C68A C67A 106.6(6) . .
O8B C66B C65B 110.1(16) . .
C66B O8B C67B 117(2) . .
C66B O8B K1 118.8(10) . .
C67B O8B K1 110.3(11) . .
O8B C67B C68B 106.0(16) . .
O11A C72A C71A 100.5(12) . .
C72A O11A C73A 112.0(15) . .
C74A C73A O11A 89.4(9) . .
C71B C72B O11B 112.6(7) . .
C72B O11B C73B 115.5(7) . .
O11B C73B C74B 104.1(10) . .

loop_
_geom_bond_atom_site_label_1
_geom_bond_atom_site_label_2
_geom_bond_distance
_geom_bond_site_symmetry_2
Ni1 N3 1.8729(17) .
Ni1 N1 1.8855(17) .
Ni1 N2 1.9201(17) .
N1 C2 1.350(3) .
N1 N1 1.370(3) 2_556
N2 C4 1.319(3) .
N2 C3 1.464(3) .
N3 C6 1.341(3) .
N3 C9 1.449(3) .
C1 C2 1.387(3) .
C1 C2 1.387(3) 2_556
C2 C3 1.495(3) .
C4 C5 1.408(3) .
C4 C7 1.510(3) .
C5 C6 1.403(3) .
C6 C8 1.515(3) .
C9 C10 1.400(3) .
C9 C14 1.401(3) .
C10 C11 1.398(3) .
C10 C15 1.519(3) .
C11 C12 1.382(3) .
C12 C13 1.375(4) .
C13 C14 1.395(3) .
C14 C18 1.518(4) .
C15 C16 1.510(4) .
C15 C17 1.527(3) .
C18 C19 1.487(4) .
C18 C20 1.540(5) .
Ni2 N13 1.8624(19) .
Ni2 N11 1.8790(19) .
Ni2 N12 1.9157(19) .
N11 C22 1.354(3) .
N11 N11 1.360(4) 2_656
N12 C24 1.319(3) .
N12 C23 1.466(3) .
N13 C26 1.339(3) .
N13 C29 1.442(3) .
C21 C22 1.383(3) 2_656
C21 C22 1.383(3) .
C22 C23 1.490(4) .
C24 C25 1.397(4) .
C24 C27 1.511(3) .
C25 C26 1.400(3) .
C26 C28 1.511(4) .
C29 C34 1.402(3) .
C29 C30 1.403(3) .
C30 C31 1.394(3) .
C30 C35 1.514(3) .
C31 C32 1.379(3) .
C32 C33 1.379(3) .
C33 C34 1.396(3) .
C34 C38 1.520(3) .
C35 C36 1.517(4) .
C35 C37 1.534(4) .
C38 C39 1.520(4) .
C38 C40 1.520(4) .
K1 O8A 2.569(5) .
K1 O7 2.707(2) .
K1 O1 2.7140(19) .
K1 O2 2.7204(18) .
K1 O6 2.7489(17) .
K1 O4 2.757(2) .
K1 O3 2.7737(17) .
K1 O5 2.8036(19) .
K1 O8B 3.044(17) .
K1 C58 3.452(3) .
K1 C48 3.453(2) .
K1 C59 3.471(3) .
O1 C41 1.380(3) .
O1 C60 1.438(3) .
O2 C46 1.368(3) .
O2 C47 1.444(3) .
O3 C49 1.422(3) .
O3 C48 1.430(3) .
O4 C51 1.379(3) .
O4 C50 1.438(3) .
O5 C56 1.365(4) .
O5 C57 1.447(3) .
O6 C59 1.426(3) .
O6 C58 1.429(3) .
O7 C61A 1.325(16) .
O7 C64B 1.340(17) .
O7 C64A 1.464(12) .
O7 C61B 1.56(2) .
C41 C42 1.368(4) .
C41 C46 1.404(3) .
C42 C43 1.394(4) .
C43 C44 1.361(4) .
C44 C45 1.386(4) .
C45 C46 1.375(4) .
C47 C48 1.489(4) .
C49 C50 1.490(4) .
C51 C52 1.374(4) .
C51 C56 1.408(4) .
C52 C53 1.399(5) .
C53 C54 1.367(5) .
C54 C55 1.385(5) .
C55 C56 1.386(4) .
C57 C58 1.487(4) .
C59 C60 1.490(4) .
C61A C62A 1.517(10) .
C62A C63A 1.515(10) .
C63A C64A 1.411(9) .
C61B C62B 1.524(14) .
C62B C63B 1.509(14) .
C63B C64B 1.407(13) .
O8A C65A 1.422(7) .
O8A C68A 1.449(8) .
C65A C66A 1.516(8) .
C66A C67A 1.529(9) .
C67A C68A 1.511(9) .
C65B C66B 1.503(17) .
C66B O8B 1.44(2) .
O8B C67B 1.51(2) .
C67B C68B 1.549(18) .
C71A C72A 1.520(14) .
C72A O11A 1.509(12) .
O11A C73A 1.603(12) .
C73A C74A 1.594(14) .
C71B C72B 1.503(11) .
C72B O11B 1.542(10) .
O11B C73B 1.553(10) .
C73B C74B 1.605(13) .
